data_1558305
loop_
_publ_author_name
'Labella, Jorge'
'Dur\'an-Sampedro, Gonzalo'
'Mart\'inez-D\'iaz, M. Victoria'
'Torres, Tom\'as'

_publ_section_title
;
 Annulative \p-extension of BODIPYs made easy via gold(i)-catalyzed
 cycloisomerization
;
_journal_issue 39
_journal_name_full 'Chemical Science'
_journal_page_first 10778
_journal_page_last 10785
_journal_paper_doi 10.1039/D0SC01054E
_journal_volume 11
_journal_year 2020
_chemical_formula_sum 'C34 H25 B F2 N2'
_chemical_formula_weight 510.37
_chemical_name_common JL376-21_250K
_space_group_crystal_system monoclinic
_space_group_IT_number 14
_space_group_name_Hall '-P 2ybc'
_space_group_name_H-M_alt 'P 1 21/c 1'
_atom_sites_solution_hydrogens geom
_audit_update_record
;
2020-02-20 deposited with the CCDC.	2020-06-09 downloaded from the CCDC.
;
_cell_angle_alpha 90
_cell_angle_beta 108.632(2)
_cell_angle_gamma 90
_cell_formula_units_Z 4
_cell_length_a 11.6062(5)
_cell_length_b 32.6033(10)
_cell_length_c 7.6374(3)
_cell_measurement_reflns_used 4604
_cell_measurement_temperature 250.(2)
_cell_measurement_theta_max 22.0493
_cell_measurement_theta_min 3.0797
_cell_volume 2738.53(18)
_computing_cell_refinement 'Bruker SAINT'
_computing_data_collection 'Bruker APEX2'
_computing_data_reduction 'Bruker SAINT'
_computing_molecular_graphics 'Bruker SHELXTL'
_computing_publication_material 'Bruker SHELXTL'
_computing_structure_refinement 'SHELXL-2014 (Sheldrick 2014)'
_computing_structure_solution 'SHELXS-97 (Sheldrick 2008)'
_diffrn_ambient_temperature 250.(2)
_diffrn_detector_area_resol_mean 8.3333
_diffrn_measured_fraction_theta_full 0.999
_diffrn_measured_fraction_theta_max 0.999
_diffrn_measurement_device_type 'Bruker Kappa Apex II'
_diffrn_measurement_method '\f and \w scans'
_diffrn_radiation_type 'Mo K\a'
_diffrn_radiation_wavelength 0.71073
_diffrn_reflns_av_R_equivalents 0.0473
_diffrn_reflns_av_unetI/netI 0.0406
_diffrn_reflns_limit_h_max 13
_diffrn_reflns_limit_h_min -13
_diffrn_reflns_limit_k_max 39
_diffrn_reflns_limit_k_min -39
_diffrn_reflns_limit_l_max 9
_diffrn_reflns_limit_l_min -9
_diffrn_reflns_number 27427
_diffrn_reflns_theta_full 25.35
_diffrn_reflns_theta_max 25.35
_diffrn_reflns_theta_min 1.85
_exptl_absorpt_coefficient_mu 0.081
_exptl_absorpt_correction_T_max 1.00
_exptl_absorpt_correction_T_min 0.91
_exptl_absorpt_correction_type multi-scan
_exptl_absorpt_process_details sadabs
_exptl_crystal_colour 'clear intense purple'
_exptl_crystal_density_diffrn 1.238
_exptl_crystal_density_method 'not measured'
_exptl_crystal_description ribbon
_exptl_crystal_F_000 1064
_exptl_crystal_size_max 0.539
_exptl_crystal_size_mid 0.101
_exptl_crystal_size_min 0.019
_refine_diff_density_max 0.257
_refine_diff_density_min -0.304
_refine_ls_extinction_method none
_refine_ls_goodness_of_fit_ref 1.099
_refine_ls_hydrogen_treatment constr
_refine_ls_matrix_type full
_refine_ls_number_parameters 355
_refine_ls_number_reflns 5008
_refine_ls_number_restraints 0
_refine_ls_restrained_S_all 1.099
_refine_ls_R_factor_all 0.0910
_refine_ls_R_factor_gt 0.0497
_refine_ls_shift/su_max 0.000
_refine_ls_shift/su_mean 0.000
_refine_ls_structure_factor_coef Fsqd
_refine_ls_weighting_details 'w=1/[\s^2^(Fo^2^)+(0.0859P)^2^+0.2109P] where P=(Fo^2^+2Fc^2^)/3'
_refine_ls_weighting_scheme calc
_refine_ls_wR_factor_gt 0.1316
_refine_ls_wR_factor_ref 0.1607
_reflns_number_gt 3284
_reflns_number_total 5008
_reflns_threshold_expression 'I > 2\s(I)'
_cod_data_source_file d0sc01054e2.cif
_cod_data_source_block 02816JorgeLabella
_cod_depositor_comments 'Adding full bibliography for 1558304--1558314.cif.'
_cod_database_code 1558305

loop_
_space_group_symop_operation_xyz
'x, y, z'
'-x, y+1/2, -z+1/2'
'-x, -y, -z'
'x, -y-1/2, z-1/2'

loop_
_atom_site_type_symbol
_atom_site_label
_atom_site_fract_x
_atom_site_fract_y
_atom_site_fract_z
_atom_site_U_iso_or_equiv
_atom_site_adp_type
_atom_site_calc_flag
_atom_site_refinement_flags_adp
_atom_site_refinement_flags_occupancy
_atom_site_refinement_flags_posn
_atom_site_occupancy
_atom_site_disorder_assembly
_atom_site_disorder_group
B B1 0.5551(2) 0.45449(7) 0.2716(4) 0.0399(6) Uani d . . . 1 . .
C C1 0.4552(2) 0.41922(6) -0.0450(3) 0.0402(6) Uani d . . . 1 . .
H H1 0.408 0.4418 -0.1026 0.048 Uiso calc U . R 1 . .
C C2 0.4546(2) 0.38085(6) -0.1293(3) 0.0388(5) Uani d . . . 1 . .
C C3 0.5369(2) 0.35703(7) 0.0014(3) 0.0411(6) Uani d . . . 1 . .
H H3 0.557 0.3297 -0.0145 0.049 Uiso calc U . R 1 . .
C C4 0.58547(19) 0.38049(6) 0.1616(3) 0.0358(5) Uani d . . . 1 . .
C C5 0.67210(19) 0.37081(6) 0.3299(3) 0.0348(5) Uani d . . . 1 . .
C C6 0.7043(2) 0.39915(6) 0.4718(3) 0.0361(5) Uani d . . . 1 . .
C C7 0.7897(2) 0.39711(6) 0.6488(3) 0.0399(6) Uani d . . . 1 . .
H H7 0.8397 0.3745 0.6991 0.048 Uiso calc U . R 1 . .
C C8 0.7879(2) 0.43410(6) 0.7370(3) 0.0387(6) Uani d . . . 1 . .
C C9 0.6995(2) 0.45802(6) 0.6086(3) 0.0403(6) Uani d . . . 1 . .
H H9 0.6782 0.4848 0.6315 0.048 Uiso calc U . R 1 . .
C C10 0.3818(2) 0.36950(7) -0.3177(3) 0.0430(6) Uani d . . . 1 . .
C C11 0.3784(2) 0.39442(8) -0.4668(4) 0.0525(7) Uani d . . . 1 . .
H H11 0.4217 0.4193 -0.4454 0.063 Uiso calc U . R 1 . .
C C12 0.3132(2) 0.38353(10) -0.6458(4) 0.0646(8) Uani d . . . 1 . .
H H12 0.3138 0.4006 -0.7445 0.077 Uiso calc U . R 1 . .
C C13 0.2475(3) 0.34778(11) -0.6797(5) 0.0749(10) Uani d . . . 1 . .
H H13 0.2024 0.3405 -0.8015 0.09 Uiso calc U . R 1 . .
C C14 0.2478(3) 0.32268(9) -0.5352(5) 0.0707(9) Uani d . . . 1 . .
H H14 0.2022 0.2983 -0.559 0.085 Uiso calc U . R 1 . .
C C15 0.3141(2) 0.33271(7) -0.3547(4) 0.0537(7) Uani d . . . 1 . .
C C16 0.3099(3) 0.30616(9) -0.2081(5) 0.0696(9) Uani d . . . 1 . .
C C17 0.3063(3) 0.28426(11) -0.0879(7) 0.1041(13) Uani d . . . 1 . .
H H17 0.3034 0.2667 0.0083 0.125 Uiso calc U . R 1 . .
C C18 0.8608(2) 0.44714(6) 0.9232(3) 0.0401(6) Uani d . . . 1 . .
C C19 0.8065(2) 0.46904(7) 1.0313(4) 0.0503(6) Uani d . . . 1 . .
H H19 0.7231 0.4752 0.9845 0.06 Uiso calc U . R 1 . .
C C20 0.8727(3) 0.48200(9) 1.2062(4) 0.0635(8) Uani d . . . 1 . .
H H20 0.834 0.4966 1.2777 0.076 Uiso calc U . R 1 . .
C C21 0.9943(3) 0.47376(9) 1.2764(4) 0.0661(8) Uani d . . . 1 . .
H H21 1.0391 0.4826 1.3958 0.079 Uiso calc U . R 1 . .
C C22 1.0507(3) 0.45252(8) 1.1720(4) 0.0590(7) Uani d . . . 1 . .
H H22 1.1346 0.4473 1.2199 0.071 Uiso calc U . R 1 . .
C C23 0.9856(2) 0.43864(7) 0.9967(4) 0.0467(6) Uani d . . . 1 . .
C C24 1.0494(2) 0.41655(8) 0.8939(4) 0.0625(8) Uani d . . . 1 . .
C C25 1.1049(3) 0.39853(12) 0.8155(5) 0.0997(13) Uani d . . . 1 . .
H H25 1.1496 0.384 0.7525 0.12 Uiso calc U . R 1 . .
C C26 0.73283(19) 0.32967(6) 0.3525(3) 0.0339(5) Uani d . . . 1 . .
C C27 0.6752(2) 0.29507(6) 0.3933(3) 0.0411(6) Uani d . . . 1 . .
C C28 0.7324(2) 0.25726(7) 0.4017(3) 0.0459(6) Uani d . . . 1 . .
H H28 0.6938 0.2337 0.4273 0.055 Uiso calc U . R 1 . .
C C29 0.8431(2) 0.25305(6) 0.3740(3) 0.0441(6) Uani d . . . 1 . .
C C30 0.8982(2) 0.28804(7) 0.3399(3) 0.0446(6) Uani d . . . 1 . .
H H30 0.975 0.2858 0.324 0.054 Uiso calc U . R 1 . .
C C31 0.8461(2) 0.32643(6) 0.3279(3) 0.0392(6) Uani d . . . 1 . .
C C32 0.5553(3) 0.29797(8) 0.4289(5) 0.0704(9) Uani d . . . 1 . .
H H32A 0.5583 0.3202 0.5146 0.106 Uiso calc U . R 1 . .
H H32B 0.5391 0.2724 0.4815 0.106 Uiso calc U . R 1 . .
H H32C 0.4911 0.3032 0.3135 0.106 Uiso calc U . R 1 . .
C C33 0.9008(3) 0.21140(7) 0.3763(4) 0.0685(9) Uani d . . . 1 . .
H H33A 0.8533 0.1908 0.4142 0.103 Uiso calc U . R 1 . .
H H33B 0.9828 0.2117 0.4626 0.103 Uiso calc U . R 1 . .
H H33C 0.9032 0.2049 0.2535 0.103 Uiso calc U . R 1 . .
C C34 0.9102(2) 0.36363(7) 0.2859(4) 0.0615(8) Uani d . . . 1 . .
H H34A 0.856 0.3781 0.1806 0.092 Uiso calc U . R 1 . .
H H34B 0.9822 0.355 0.2576 0.092 Uiso calc U . R 1 . .
H H34C 0.9335 0.3817 0.3924 0.092 Uiso calc U . R 1 . .
F F1 0.44791(12) 0.46490(4) 0.3025(2) 0.0571(4) Uani d . . . 1 . .
F F2 0.60045(13) 0.48872(4) 0.2102(2) 0.0563(4) Uani d . . . 1 . .
N N1 0.53207(16) 0.41923(5) 0.1283(3) 0.0367(5) Uani d . . . 1 . .
N N2 0.64976(16) 0.43790(5) 0.4504(3) 0.0367(5) Uani d . . . 1 . .

loop_
_atom_site_aniso_label
_atom_site_aniso_U_11
_atom_site_aniso_U_22
_atom_site_aniso_U_33
_atom_site_aniso_U_12
_atom_site_aniso_U_13
_atom_site_aniso_U_23
B1 0.0484(16) 0.0293(13) 0.0450(17) 0.0159(11) 0.0190(14) 0.0065(12)
C1 0.0443(14) 0.0318(12) 0.0440(15) 0.0107(10) 0.0133(12) 0.0067(10)
C2 0.0391(13) 0.0362(12) 0.0411(14) 0.0076(10) 0.0128(11) 0.0028(10)
C3 0.0456(14) 0.0289(11) 0.0490(15) 0.0092(10) 0.0156(12) 0.0009(11)
C4 0.0421(13) 0.0246(10) 0.0417(14) 0.0104(9) 0.0149(11) 0.0030(10)
C5 0.0393(13) 0.0257(11) 0.0425(14) 0.0077(9) 0.0174(11) 0.0047(10)
C6 0.0436(13) 0.0241(11) 0.0422(14) 0.0095(9) 0.0161(12) 0.0032(10)
C7 0.0485(14) 0.0310(12) 0.0406(15) 0.0102(10) 0.0147(12) 0.0033(10)
C8 0.0451(14) 0.0307(11) 0.0431(15) 0.0086(10) 0.0182(12) 0.0003(10)
C9 0.0526(14) 0.0280(11) 0.0439(15) 0.0104(10) 0.0203(12) -0.0022(10)
C10 0.0346(13) 0.0411(13) 0.0504(16) 0.0120(10) 0.0094(12) -0.0038(11)
C11 0.0465(15) 0.0606(16) 0.0472(17) 0.0078(12) 0.0102(13) -0.0004(13)
C12 0.0519(17) 0.088(2) 0.0460(18) 0.0191(16) 0.0049(14) 0.0005(15)
C13 0.0457(17) 0.094(2) 0.067(2) 0.0172(17) -0.0075(16) -0.026(2)
C14 0.0426(16) 0.0619(18) 0.091(3) 0.0077(13) -0.0020(17) -0.0173(18)
C15 0.0383(14) 0.0443(15) 0.071(2) 0.0097(11) 0.0074(14) -0.0069(14)
C16 0.0562(18) 0.0421(16) 0.103(3) -0.0024(13) 0.0148(18) -0.0013(18)
C17 0.096(3) 0.064(2) 0.142(4) -0.0176(19) 0.023(3) 0.023(2)
C18 0.0503(15) 0.0309(11) 0.0396(14) 0.0052(10) 0.0152(12) 0.0015(10)
C19 0.0534(15) 0.0503(15) 0.0481(16) 0.0046(12) 0.0174(13) -0.0074(12)
C20 0.068(2) 0.0712(18) 0.0532(19) 0.0002(15) 0.0226(16) -0.0217(15)
C21 0.068(2) 0.0716(19) 0.0508(18) -0.0006(15) 0.0082(16) -0.0174(15)
C22 0.0516(16) 0.0552(16) 0.0597(19) 0.0036(12) 0.0031(15) -0.0065(14)
C23 0.0521(16) 0.0347(12) 0.0524(17) 0.0066(11) 0.0153(13) -0.0014(11)
C24 0.0490(16) 0.0610(17) 0.072(2) 0.0125(13) 0.0118(15) -0.0127(15)
C25 0.065(2) 0.117(3) 0.114(3) 0.023(2) 0.024(2) -0.050(2)
C26 0.0417(13) 0.0252(11) 0.0326(13) 0.0078(9) 0.0087(11) 0.0005(9)
C27 0.0463(14) 0.0304(12) 0.0453(15) 0.0037(10) 0.0128(12) 0.0017(10)
C28 0.0626(17) 0.0270(12) 0.0444(15) -0.0011(10) 0.0121(13) 0.0028(10)
C29 0.0663(17) 0.0286(12) 0.0339(14) 0.0163(11) 0.0113(12) 0.0002(10)
C30 0.0481(14) 0.0409(13) 0.0458(15) 0.0161(11) 0.0162(12) -0.0003(11)
C31 0.0456(14) 0.0286(11) 0.0442(15) 0.0100(9) 0.0151(12) 0.0041(10)
C32 0.0604(18) 0.0527(16) 0.107(3) 0.0062(13) 0.0397(18) 0.0203(16)
C33 0.107(2) 0.0350(14) 0.065(2) 0.0318(14) 0.0288(18) 0.0048(13)
C34 0.0626(18) 0.0412(14) 0.094(2) 0.0038(12) 0.0442(17) 0.0069(14)
F1 0.0560(9) 0.0588(9) 0.0572(10) 0.0283(7) 0.0192(8) -0.0042(7)
F2 0.0820(11) 0.0295(7) 0.0555(10) 0.0059(6) 0.0193(8) 0.0065(6)
N1 0.0440(11) 0.0286(9) 0.0387(12) 0.0123(8) 0.0149(10) 0.0042(8)
N2 0.0468(12) 0.0260(9) 0.0394(12) 0.0121(8) 0.0169(10) 0.0007(8)

loop_
_atom_type_symbol
_atom_type_description
_atom_type_scat_dispersion_real
_atom_type_scat_dispersion_imag
_atom_type_scat_source
C C 0.0033 0.0016 'International Tables Vol C Tables 4.2.6.8 and 6.1.1.4'
H H 0.0000 0.0000 'International Tables Vol C Tables 4.2.6.8 and 6.1.1.4'
B B 0.0013 0.0007 'International Tables Vol C Tables 4.2.6.8 and 6.1.1.4'
N N 0.0061 0.0033 'International Tables Vol C Tables 4.2.6.8 and 6.1.1.4'
F F 0.0171 0.0103 'International Tables Vol C Tables 4.2.6.8 and 6.1.1.4'

loop_
_geom_angle_atom_site_label_1
_geom_angle_atom_site_label_2
_geom_angle_atom_site_label_3
_geom_angle_site_symmetry_1
_geom_angle_site_symmetry_3
_geom_angle
_geom_angle_publ_flag
F2 B1 F1 . . 108.81(18) ?
F2 B1 N1 . . 111.0(2) ?
F1 B1 N1 . . 110.0(2) ?
F2 B1 N2 . . 110.0(2) ?
F1 B1 N2 . . 111.0(2) ?
N1 B1 N2 . . 106.05(16) ?
N1 C1 C2 . . 110.92(19) ?
N1 C1 H1 . . 124.5 ?
C2 C1 H1 . . 124.5 ?
C3 C2 C1 . . 105.6(2) ?
C3 C2 C10 . . 128.1(2) ?
C1 C2 C10 . . 126.3(2) ?
C2 C3 C4 . . 108.49(19) ?
C2 C3 H3 . . 125.8 ?
C4 C3 H3 . . 125.8 ?
C5 C4 N1 . . 121.44(19) ?
C5 C4 C3 . . 130.83(19) ?
N1 C4 C3 . . 107.73(19) ?
C6 C5 C4 . . 120.48(18) ?
C6 C5 C26 . . 120.6(2) ?
C4 C5 C26 . . 118.91(19) ?
C5 C6 N2 . . 120.9(2) ?
C5 C6 C7 . . 131.01(19) ?
N2 C6 C7 . . 108.07(18) ?
C8 C7 C6 . . 108.20(19) ?
C8 C7 H7 . . 125.9 ?
C6 C7 H7 . . 125.9 ?
C7 C8 C9 . . 105.3(2) ?
C7 C8 C18 . . 129.1(2) ?
C9 C8 C18 . . 125.58(19) ?
N2 C9 C8 . . 111.54(18) ?
N2 C9 H9 . . 124.2 ?
C8 C9 H9 . . 124.2 ?
C11 C10 C15 . . 117.7(2) ?
C11 C10 C2 . . 120.9(2) ?
C15 C10 C2 . . 121.4(2) ?
C12 C11 C10 . . 121.6(3) ?
C12 C11 H11 . . 119.2 ?
C10 C11 H11 . . 119.2 ?
C13 C12 C11 . . 120.1(3) ?
C13 C12 H12 . . 119.9 ?
C11 C12 H12 . . 119.9 ?
C12 C13 C14 . . 119.7(3) ?
C12 C13 H13 . . 120.1 ?
C14 C13 H13 . . 120.1 ?
C13 C14 C15 . . 121.1(3) ?
C13 C14 H14 . . 119.4 ?
C15 C14 H14 . . 119.4 ?
C14 C15 C10 . . 119.7(3) ?
C14 C15 C16 . . 119.3(3) ?
C10 C15 C16 . . 120.9(3) ?
C17 C16 C15 . . 179.8(4) ?
C16 C17 H17 . . 180.0 ?
C19 C18 C23 . . 118.1(2) ?
C19 C18 C8 . . 119.7(2) ?
C23 C18 C8 . . 122.2(2) ?
C20 C19 C18 . . 121.1(2) ?
C20 C19 H19 . . 119.4 ?
C18 C19 H19 . . 119.4 ?
C21 C20 C19 . . 120.4(3) ?
C21 C20 H20 . . 119.8 ?
C19 C20 H20 . . 119.8 ?
C20 C21 C22 . . 119.8(3) ?
C20 C21 H21 . . 120.1 ?
C22 C21 H21 . . 120.1 ?
C21 C22 C23 . . 120.8(3) ?
C21 C22 H22 . . 119.6 ?
C23 C22 H22 . . 119.6 ?
C22 C23 C18 . . 119.7(2) ?
C22 C23 C24 . . 118.4(2) ?
C18 C23 C24 . . 121.8(2) ?
C25 C24 C23 . . 177.6(3) ?
C24 C25 H25 . . 180.0 ?
C31 C26 C27 . . 120.67(18) ?
C31 C26 C5 . . 118.85(18) ?
C27 C26 C5 . . 120.46(19) ?
C28 C27 C26 . . 118.0(2) ?
C28 C27 C32 . . 120.2(2) ?
C26 C27 C32 . . 121.8(2) ?
C29 C28 C27 . . 122.5(2) ?
C29 C28 H28 . . 118.8 ?
C27 C28 H28 . . 118.8 ?
C30 C29 C28 . . 117.5(2) ?
C30 C29 C33 . . 121.1(2) ?
C28 C29 C33 . . 121.4(2) ?
C29 C30 C31 . . 123.0(2) ?
C29 C30 H30 . . 118.5 ?
C31 C30 H30 . . 118.5 ?
C30 C31 C26 . . 118.3(2) ?
C30 C31 C34 . . 120.4(2) ?
C26 C31 C34 . . 121.28(19) ?
C27 C32 H32A . . 109.5 ?
C27 C32 H32B . . 109.5 ?
H32A C32 H32B . . 109.5 ?
C27 C32 H32C . . 109.5 ?
H32A C32 H32C . . 109.5 ?
H32B C32 H32C . . 109.5 ?
C29 C33 H33A . . 109.5 ?
C29 C33 H33B . . 109.5 ?
H33A C33 H33B . . 109.5 ?
C29 C33 H33C . . 109.5 ?
H33A C33 H33C . . 109.5 ?
H33B C33 H33C . . 109.5 ?
C31 C34 H34A . . 109.5 ?
C31 C34 H34B . . 109.5 ?
H34A C34 H34B . . 109.5 ?
C31 C34 H34C . . 109.5 ?
H34A C34 H34C . . 109.5 ?
H34B C34 H34C . . 109.5 ?
C1 N1 C4 . . 107.27(18) ?
C1 N1 B1 . . 127.43(18) ?
C4 N1 B1 . . 125.24(19) ?
C9 N2 C6 . . 106.85(18) ?
C9 N2 B1 . . 127.30(17) ?
C6 N2 B1 . . 125.77(18) ?

loop_
_geom_bond_atom_site_label_1
_geom_bond_atom_site_label_2
_geom_bond_site_symmetry_2
_geom_bond_distance
_geom_bond_publ_flag
B1 F2 . 1.379(3) ?
B1 F1 . 1.380(3) ?
B1 N1 . 1.551(3) ?
B1 N2 . 1.551(3) ?
C1 N1 . 1.339(3) ?
C1 C2 . 1.406(3) ?
C1 H1 . 0.94 ?
C2 C3 . 1.379(3) ?
C2 C10 . 1.465(3) ?
C3 C4 . 1.400(3) ?
C3 H3 . 0.94 ?
C4 C5 . 1.392(3) ?
C4 N1 . 1.394(3) ?
C5 C6 . 1.382(3) ?
C5 C26 . 1.499(3) ?
C6 N2 . 1.399(2) ?
C6 C7 . 1.399(3) ?
C7 C8 . 1.385(3) ?
C7 H7 . 0.94 ?
C8 C9 . 1.407(3) ?
C8 C18 . 1.467(3) ?
C9 N2 . 1.334(3) ?
C9 H9 . 0.94 ?
C10 C11 . 1.390(3) ?
C10 C15 . 1.412(3) ?
C11 C12 . 1.380(4) ?
C11 H11 . 0.94 ?
C12 C13 . 1.372(4) ?
C12 H12 . 0.94 ?
C13 C14 . 1.373(5) ?
C13 H13 . 0.94 ?
C14 C15 . 1.386(4) ?
C14 H14 . 0.94 ?
C15 C16 . 1.428(5) ?
C16 C17 . 1.174(5) ?
C17 H17 . 0.94 ?
C18 C19 . 1.386(3) ?
C18 C23 . 1.403(3) ?
C19 C20 . 1.377(4) ?
C19 H19 . 0.94 ?
C20 C21 . 1.367(4) ?
C20 H20 . 0.94 ?
C21 C22 . 1.370(4) ?
C21 H21 . 0.94 ?
C22 C23 . 1.386(4) ?
C22 H22 . 0.94 ?
C23 C24 . 1.433(4) ?
C24 C25 . 1.169(4) ?
C25 H25 . 0.94 ?
C26 C31 . 1.389(3) ?
C26 C27 . 1.397(3) ?
C27 C28 . 1.392(3) ?
C27 C32 . 1.504(3) ?
C28 C29 . 1.374(3) ?
C28 H28 . 0.94 ?
C29 C30 . 1.373(3) ?
C29 C33 . 1.512(3) ?
C30 C31 . 1.381(3) ?
C30 H30 . 0.94 ?
C31 C34 . 1.510(3) ?
C32 H32A . 0.97 ?
C32 H32B . 0.97 ?
C32 H32C . 0.97 ?
C33 H33A . 0.97 ?
C33 H33B . 0.97 ?
C33 H33C . 0.97 ?
C34 H34A . 0.97 ?
C34 H34B . 0.97 ?
C34 H34C . 0.97 ?

loop_
_geom_hbond_atom_site_label_D
_geom_hbond_atom_site_label_H
_geom_hbond_atom_site_label_A
_geom_hbond_site_symmetry_A
_geom_hbond_distance_DH
_geom_hbond_distance_HA
_geom_hbond_distance_DA
_geom_hbond_angle_DHA
_geom_hbond_publ_flag
C1 H1 F2 3_665 0.94 2.40 3.240(2) 148.7 ?
C9 H9 F1 3_666 0.94 2.36 3.232(2) 154.8 ?

loop_
_geom_torsion_atom_site_label_1
_geom_torsion_atom_site_label_2
_geom_torsion_atom_site_label_3
_geom_torsion_atom_site_label_4
_geom_torsion_site_symmetry_1
_geom_torsion_site_symmetry_2
_geom_torsion_site_symmetry_3
_geom_torsion_site_symmetry_4
_geom_torsion
_geom_torsion_publ_flag
N1 C1 C2 C3 . . . . -0.7(3) ?
N1 C1 C2 C10 . . . . 180.0(2) ?
C1 C2 C3 C4 . . . . 0.4(3) ?
C10 C2 C3 C4 . . . . 179.7(2) ?
C2 C3 C4 C5 . . . . -179.2(2) ?
C2 C3 C4 N1 . . . . 0.0(3) ?
N1 C4 C5 C6 . . . . 2.4(3) ?
C3 C4 C5 C6 . . . . -178.5(2) ?
N1 C4 C5 C26 . . . . -175.59(19) ?
C3 C4 C5 C26 . . . . 3.5(4) ?
C4 C5 C6 N2 . . . . 0.7(3) ?
C26 C5 C6 N2 . . . . 178.70(19) ?
C4 C5 C6 C7 . . . . -178.1(2) ?
C26 C5 C6 C7 . . . . -0.1(4) ?
C5 C6 C7 C8 . . . . 179.3(2) ?
N2 C6 C7 C8 . . . . 0.3(2) ?
C6 C7 C8 C9 . . . . 0.1(3) ?
C6 C7 C8 C18 . . . . -179.6(2) ?
C7 C8 C9 N2 . . . . -0.5(3) ?
C18 C8 C9 N2 . . . . 179.2(2) ?
C3 C2 C10 C11 . . . . -130.3(3) ?
C1 C2 C10 C11 . . . . 48.9(3) ?
C3 C2 C10 C15 . . . . 48.8(3) ?
C1 C2 C10 C15 . . . . -132.0(2) ?
C15 C10 C11 C12 . . . . -1.1(3) ?
C2 C10 C11 C12 . . . . 178.0(2) ?
C10 C11 C12 C13 . . . . 1.3(4) ?
C11 C12 C13 C14 . . . . -0.6(4) ?
C12 C13 C14 C15 . . . . -0.4(4) ?
C13 C14 C15 C10 . . . . 0.6(4) ?
C13 C14 C15 C16 . . . . 178.7(3) ?
C11 C10 C15 C14 . . . . 0.1(3) ?
C2 C10 C15 C14 . . . . -179.0(2) ?
C11 C10 C15 C16 . . . . -178.0(2) ?
C2 C10 C15 C16 . . . . 2.9(3) ?
C7 C8 C18 C19 . . . . -138.7(3) ?
C9 C8 C18 C19 . . . . 41.7(3) ?
C7 C8 C18 C23 . . . . 42.1(4) ?
C9 C8 C18 C23 . . . . -137.5(2) ?
C23 C18 C19 C20 . . . . -0.3(4) ?
C8 C18 C19 C20 . . . . -179.5(2) ?
C18 C19 C20 C21 . . . . 0.6(4) ?
C19 C20 C21 C22 . . . . 0.1(5) ?
C20 C21 C22 C23 . . . . -1.0(5) ?
C21 C22 C23 C18 . . . . 1.3(4) ?
C21 C22 C23 C24 . . . . -179.9(3) ?
C19 C18 C23 C22 . . . . -0.7(3) ?
C8 C18 C23 C22 . . . . 178.5(2) ?
C19 C18 C23 C24 . . . . -179.3(2) ?
C8 C18 C23 C24 . . . . -0.2(4) ?
C6 C5 C26 C31 . . . . -80.9(3) ?
C4 C5 C26 C31 . . . . 97.1(3) ?
C6 C5 C26 C27 . . . . 100.5(3) ?
C4 C5 C26 C27 . . . . -81.5(3) ?
C31 C26 C27 C28 . . . . -2.3(3) ?
C5 C26 C27 C28 . . . . 176.2(2) ?
C31 C26 C27 C32 . . . . 177.2(2) ?
C5 C26 C27 C32 . . . . -4.3(4) ?
C26 C27 C28 C29 . . . . 0.9(4) ?
C32 C27 C28 C29 . . . . -178.7(2) ?
C27 C28 C29 C30 . . . . 1.1(4) ?
C27 C28 C29 C33 . . . . -177.5(2) ?
C28 C29 C30 C31 . . . . -1.7(4) ?
C33 C29 C30 C31 . . . . 176.8(2) ?
C29 C30 C31 C26 . . . . 0.3(4) ?
C29 C30 C31 C34 . . . . -178.6(2) ?
C27 C26 C31 C30 . . . . 1.8(3) ?
C5 C26 C31 C30 . . . . -176.8(2) ?
C27 C26 C31 C34 . . . . -179.3(2) ?
C5 C26 C31 C34 . . . . 2.2(3) ?
C2 C1 N1 C4 . . . . 0.7(2) ?
C2 C1 N1 B1 . . . . -176.7(2) ?
C5 C4 N1 C1 . . . . 178.86(19) ?
C3 C4 N1 C1 . . . . -0.4(2) ?
C5 C4 N1 B1 . . . . -3.7(3) ?
C3 C4 N1 B1 . . . . 177.1(2) ?
F2 B1 N1 C1 . . . . -62.0(3) ?
F1 B1 N1 C1 . . . . 58.4(3) ?
N2 B1 N1 C1 . . . . 178.55(19) ?
F2 B1 N1 C4 . . . . 121.0(2) ?
F1 B1 N1 C4 . . . . -118.6(2) ?
N2 B1 N1 C4 . . . . 1.6(3) ?
C8 C9 N2 C6 . . . . 0.7(3) ?
C8 C9 N2 B1 . . . . -176.1(2) ?
C5 C6 N2 C9 . . . . -179.7(2) ?
C7 C6 N2 C9 . . . . -0.6(2) ?
C5 C6 N2 B1 . . . . -2.9(3) ?
C7 C6 N2 B1 . . . . 176.2(2) ?
F2 B1 N2 C9 . . . . 57.8(3) ?
F1 B1 N2 C9 . . . . -62.7(3) ?
N1 B1 N2 C9 . . . . 177.8(2) ?
F2 B1 N2 C6 . . . . -118.4(2) ?
F1 B1 N2 C6 . . . . 121.1(2) ?
N1 B1 N2 C6 . . . . 1.6(3) ?
